data_4344923
loop_
_publ_author_name
'He, Hongming'
'Sun, Fuxing'
'Ma, Shengqian'
'Zhu, Guangshan'

_publ_section_title
;
 Reticular Synthesis of a Series of HKUST-like MOFs with Carbon Dioxide
 Capture and Separation
;
_journal_coden_ASTM INOCAJ
_journal_issue 17
_journal_name_full 'Inorganic Chemistry'
_journal_page_first 9071
_journal_page_last 9076
_journal_paper_doi 10.1021/acs.inorgchem.6b01592
_journal_volume 55
_journal_year 2016
_chemical_formula_moiety 'C36 H24 Cu7 I2 N8 O20'
_chemical_formula_sum 'C36 H24 Cu7 I2 N8 O20'
_chemical_formula_weight 1587.28
_space_group_IT_number 139
_symmetry_cell_setting tetragonal
_symmetry_space_group_name_Hall '-I 4 2'
_symmetry_space_group_name_H-M 'I 4/m m m'
_atom_sites_solution_hydrogens geom
_atom_sites_solution_primary direct
_atom_sites_solution_secondary difmap
_audit_creation_method SHELXL-97
_cell_angle_alpha 90.00
_cell_angle_beta 90.00
_cell_angle_gamma 90.00
_cell_formula_units_Z 4
_cell_length_a 17.9938(2)
_cell_length_b 17.9938(2)
_cell_length_c 22.1829(5)
_cell_measurement_reflns_used 9857
_cell_measurement_temperature 100(2)
_cell_measurement_theta_max 68.82
_cell_measurement_theta_min 3.16
_cell_volume 7182.3(2)
_computing_cell_refinement 'Bruker SAINT'
_computing_data_collection 'Bruker APEX2'
_computing_data_reduction 'Bruker SAINT'
_computing_molecular_graphics 'Bruker SHELXTL'
_computing_publication_material 'Bruker SHELXTL'
_computing_structure_refinement 'SHELXL-97 (Sheldrick, 2008)'
_computing_structure_solution 'SHELXS-97 (Sheldrick, 2008)'
_diffrn_ambient_temperature 100(2)
_diffrn_measured_fraction_theta_full 0.993
_diffrn_measured_fraction_theta_max 0.993
_diffrn_measurement_device_type 'Bruker APEX-II CCD'
_diffrn_measurement_method '\f and \w scans'
_diffrn_radiation_monochromator graphite
_diffrn_radiation_source 'fine-focus sealed tube'
_diffrn_radiation_type CuK\a
_diffrn_radiation_wavelength 1.54178
_diffrn_reflns_av_R_equivalents 0.0581
_diffrn_reflns_av_sigmaI/netI 0.0201
_diffrn_reflns_limit_h_max 21
_diffrn_reflns_limit_h_min -21
_diffrn_reflns_limit_k_max 21
_diffrn_reflns_limit_k_min -21
_diffrn_reflns_limit_l_max 26
_diffrn_reflns_limit_l_min -26
_diffrn_reflns_number 42927
_diffrn_reflns_theta_full 69.02
_diffrn_reflns_theta_max 69.02
_diffrn_reflns_theta_min 3.16
_exptl_absorpt_coefficient_mu 9.490
_exptl_absorpt_correction_T_max 0.387
_exptl_absorpt_correction_T_min 0.301
_exptl_absorpt_correction_type empirical
_exptl_absorpt_process_details SADABS
_exptl_crystal_colour green
_exptl_crystal_density_diffrn 1.468
_exptl_crystal_density_method 'not measured'
_exptl_crystal_description pale
_exptl_crystal_F_000 3060
_exptl_crystal_size_max 0.15
_exptl_crystal_size_mid 0.15
_exptl_crystal_size_min 0.1
_platon_squeeze_details
;
;
_refine_diff_density_max 2.255
_refine_diff_density_min -0.705
_refine_diff_density_rms 0.194
_refine_ls_extinction_method none
_refine_ls_goodness_of_fit_ref 1.045
_refine_ls_hydrogen_treatment mixed
_refine_ls_matrix_type full
_refine_ls_number_parameters 100
_refine_ls_number_reflns 1909
_refine_ls_number_restraints 0
_refine_ls_restrained_S_all 1.045
_refine_ls_R_factor_all 0.0478
_refine_ls_R_factor_gt 0.0468
_refine_ls_shift/su_max 0.000
_refine_ls_shift/su_mean 0.000
_refine_ls_structure_factor_coef Fsqd
_refine_ls_weighting_details 'calc w=1/[\s^2^(Fo^2^)+(0.0929P)^2^+87.9891P] where P=(Fo^2^+2Fc^2^)/3'
_refine_ls_weighting_scheme calc
_refine_ls_wR_factor_gt 0.1470
_refine_ls_wR_factor_ref 0.1480
_reflns_number_gt 1854
_reflns_number_total 1923
_reflns_threshold_expression >2sigma(I)
_cod_data_source_file ic6b01592_si_002.cif
_cod_data_source_block compound1
_cod_depositor_comments
;
The following automatic conversions were performed:

'_chemical_melting_point' value 'not measured' was changed to '?' -
the value is undefined or not given.

'_symmetry_cell_setting' value 'Tetragonal' changed to 'tetragonal'
according to the built-in table from CIF Core dictionary named
'cif_core.dic' version 2.4.1 from 2010-06-29.

Automatic conversion script
Id: cif_fix_values 4624 2016-04-14 12:54:50Z antanas 
;
_cod_original_sg_symbol_H-M I4/mmm
_cod_database_code 4344923

loop_
_symmetry_equiv_pos_as_xyz
'x, y, z'
'-x, -y, z'
'-y, x, z'
'y, -x, z'
'-x, y, -z'
'x, -y, -z'
'y, x, -z'
'-y, -x, -z'
'x+1/2, y+1/2, z+1/2'
'-x+1/2, -y+1/2, z+1/2'
'-y+1/2, x+1/2, z+1/2'
'y+1/2, -x+1/2, z+1/2'
'-x+1/2, y+1/2, -z+1/2'
'x+1/2, -y+1/2, -z+1/2'
'y+1/2, x+1/2, -z+1/2'
'-y+1/2, -x+1/2, -z+1/2'
'-x, -y, -z'
'x, y, -z'
'y, -x, -z'
'-y, x, -z'
'x, -y, z'
'-x, y, z'
'-y, -x, z'
'y, x, z'
'-x+1/2, -y+1/2, -z+1/2'
'x+1/2, y+1/2, -z+1/2'
'y+1/2, -x+1/2, -z+1/2'
'-y+1/2, x+1/2, -z+1/2'
'x+1/2, -y+1/2, z+1/2'
'-x+1/2, y+1/2, z+1/2'
'-y+1/2, -x+1/2, z+1/2'
'y+1/2, x+1/2, z+1/2'

loop_
_atom_site_label
_atom_site_type_symbol
_atom_site_fract_x
_atom_site_fract_y
_atom_site_fract_z
_atom_site_U_iso_or_equiv
_atom_site_adp_type
_atom_site_occupancy
_atom_site_symmetry_multiplicity
_atom_site_calc_flag
_atom_site_refinement_flags
_atom_site_disorder_assembly
_atom_site_disorder_group
C1 C 0.1562(3) 0.4360(2) 0.8955(2) 0.0187(9) Uani 1 1 d . . .
H1 H 0.1397 0.3904 0.9124 0.022 Uiso 1 1 calc R . .
C2 C 0.2006(3) 0.4342(3) 0.8442(2) 0.0183(10) Uani 1 1 d . . .
C3 C 0.2232(4) 0.5000 0.8190(3) 0.0188(13) Uani 1 2 d S . .
H3 H 0.2542 0.5000 0.7843 0.023 Uiso 1 2 calc SR . .
C4 C 0.2195(3) 0.3624(3) 0.8135(2) 0.0183(9) Uani 1 1 d . . .
C5 C 0.0000 0.3492(5) 0.1806(4) 0.0312(17) Uani 1 2 d S . .
C6 C 0.0000 0.2753(5) 0.1537(3) 0.0298(16) Uani 1 2 d S . .
H6A H -0.0512 0.2570 0.1508 0.045 Uiso 0.50 1 calc PR . .
H6B H 0.0292 0.2414 0.1790 0.045 Uiso 0.50 1 calc PR . .
H6C H 0.0220 0.2777 0.1134 0.045 Uiso 0.50 1 calc PR . .
Cu1 Cu 0.28957(4) 0.28957(4) 0.71055(4) 0.0147(3) Uani 1 2 d S . .
Cu2 Cu 0.07404(8) 0.5000 1.0000 0.0199(4) Uani 1 4 d S . .
Cu3 Cu 0.0000 0.5000 0.2500 0.0396(6) Uani 1 8 d S . .
I1 I 0.0000 0.37304(3) 1.0000 0.0202(2) Uani 1 4 d S . .
N1 N 0.1357(3) 0.5000 0.9219(3) 0.0203(13) Uani 1 2 d S . .
N2 N 0.0000 0.4075(5) 0.2020(3) 0.0375(16) Uani 1 2 d S . .
O1 O 0.2595(2) 0.36800(18) 0.76660(16) 0.0224(8) Uani 1 1 d . . .
O2 O 0.19703(19) 0.3065(2) 0.66507(15) 0.0220(7) Uani 1 1 d . . .
O3 O 0.3586(3) 0.3586(3) 0.6557(4) 0.0526(19) Uani 1 2 d S . .

loop_
_atom_site_aniso_label
_atom_site_aniso_U_11
_atom_site_aniso_U_22
_atom_site_aniso_U_33
_atom_site_aniso_U_23
_atom_site_aniso_U_13
_atom_site_aniso_U_12
C1 0.026(2) 0.014(2) 0.017(2) 0.0022(17) -0.0009(19) 0.0002(19)
C2 0.020(2) 0.017(2) 0.017(2) -0.0005(18) -0.0002(18) 0.0023(19)
C3 0.020(3) 0.020(3) 0.017(3) 0.000 0.001(3) 0.000
C4 0.019(2) 0.016(2) 0.020(2) 0.0011(18) -0.0005(18) 0.0029(18)
C5 0.023(4) 0.046(5) 0.025(4) 0.010(4) 0.000 0.000
C6 0.029(4) 0.034(4) 0.027(4) 0.006(3) 0.000 0.000
Cu1 0.0137(3) 0.0137(3) 0.0166(5) 0.0022(2) 0.0022(2) 0.0019(3)
Cu2 0.0305(8) 0.0180(7) 0.0111(6) 0.000 0.000 0.000
Cu3 0.0396(9) 0.0396(9) 0.0397(14) 0.000 0.000 0.000
I1 0.0299(4) 0.0156(3) 0.0150(3) 0.000 0.000 0.000
N1 0.025(3) 0.018(3) 0.017(3) 0.000 0.001(2) 0.000
N2 0.037(4) 0.039(5) 0.036(4) 0.002(3) 0.000 0.000
O1 0.0265(18) 0.0178(16) 0.0228(18) -0.0010(13) 0.0078(14) 0.0022(14)
O2 0.0162(16) 0.0259(18) 0.0239(17) 0.0060(14) 0.0005(13) 0.0018(13)
O3 0.041(2) 0.041(2) 0.076(5) 0.030(3) 0.030(3) 0.013(3)

loop_
_atom_type_symbol
_atom_type_description
_atom_type_scat_dispersion_real
_atom_type_scat_dispersion_imag
_atom_type_scat_source
C C 0.0181 0.0091 'International Tables Vol C Tables 4.2.6.8 and 6.1.1.4'
H H 0.0000 0.0000 'International Tables Vol C Tables 4.2.6.8 and 6.1.1.4'
N N 0.0311 0.0180 'International Tables Vol C Tables 4.2.6.8 and 6.1.1.4'
O O 0.0492 0.0322 'International Tables Vol C Tables 4.2.6.8 and 6.1.1.4'
Cu Cu -1.9646 0.5888 'International Tables Vol C Tables 4.2.6.8 and 6.1.1.4'
I I -0.3257 6.8362 'International Tables Vol C Tables 4.2.6.8 and 6.1.1.4'

loop_
_geom_angle_atom_site_label_1
_geom_angle_atom_site_label_2
_geom_angle_atom_site_label_3
_geom_angle
_geom_angle_site_symmetry_1
_geom_angle_site_symmetry_3
N1 C1 C2 122.3(4) . .
C3 C2 C1 118.9(5) . .
C3 C2 C4 119.5(4) . .
C1 C2 C4 121.5(4) . .
C2 C3 C2 119.5(6) 21_565 .
O2 C4 O1 125.9(4) 16_556 .
O2 C4 C2 118.4(4) 16_556 .
O1 C4 C2 115.6(4) . .
N2 C5 C6 179.9(9) . .
O1 Cu1 O1 89.7(2) 24 .
O1 Cu1 O2 88.87(15) 24 24
O1 Cu1 O2 167.75(15) . 24
O1 Cu1 O2 167.75(15) 24 .
O1 Cu1 O2 88.87(15) . .
O2 Cu1 O2 89.9(2) 24 .
O1 Cu1 O3 95.9(2) 24 .
O1 Cu1 O3 95.9(2) . .
O2 Cu1 O3 96.3(2) 24 .
O2 Cu1 O3 96.3(2) . .
O1 Cu1 Cu1 79.66(10) 24 25_556
O1 Cu1 Cu1 79.66(10) . 25_556
O2 Cu1 Cu1 88.12(11) 24 25_556
O2 Cu1 Cu1 88.12(11) . 25_556
O3 Cu1 Cu1 173.7(2) . 25_556
N1 Cu2 N1 114.7(4) 18_557 .
N1 Cu2 I1 105.77(8) 18_557 .
N1 Cu2 I1 105.77(8) . .
N1 Cu2 I1 105.77(8) 18_557 17_567
N1 Cu2 I1 105.77(8) . 17_567
I1 Cu2 I1 119.50(6) . 17_567
N1 Cu2 Cu2 122.65(18) 18_557 17_567
N1 Cu2 Cu2 122.65(18) . 17_567
I1 Cu2 Cu2 59.75(3) . 17_567
I1 Cu2 Cu2 59.75(3) 17_567 17_567
N2 Cu3 N2 106.9(2) 28 .
N2 Cu3 N2 106.9(2) 28 2_565
N2 Cu3 N2 114.8(4) . 2_565
N2 Cu3 N2 114.8(4) 28 27_455
N2 Cu3 N2 106.9(2) . 27_455
N2 Cu3 N2 106.9(2) 2_565 27_455
Cu2 I1 Cu2 60.50(6) . 17_567
C1 N1 C1 117.9(6) . 21_565
C1 N1 Cu2 121.0(3) . .
C1 N1 Cu2 121.0(3) 21_565 .
C5 N2 Cu3 171.7(7) . .
C4 O1 Cu1 128.3(3) . .
C4 O2 Cu1 117.8(3) 16_556 .

loop_
_geom_bond_atom_site_label_1
_geom_bond_atom_site_label_2
_geom_bond_distance
_geom_bond_site_symmetry_2
C1 N1 1.344(6) .
C1 C2 1.390(7) .
C2 C3 1.372(6) .
C2 C4 1.499(6) .
C3 C2 1.372(6) 21_565
C4 O2 1.260(6) 16_556
C4 O1 1.269(6) .
C5 N2 1.151(13) .
C5 C6 1.458(13) .
Cu1 O1 1.957(3) 24
Cu1 O1 1.957(3) .
Cu1 O2 1.970(3) 24
Cu1 O2 1.970(3) .
Cu1 O3 2.137(6) .
Cu1 Cu1 2.6682(18) 25_556
Cu2 N1 2.057(6) 18_557
Cu2 N1 2.057(6) .
Cu2 I1 2.6445(9) .
Cu2 I1 2.6445(9) 17_567
Cu2 Cu2 2.664(3) 17_567
Cu3 N2 1.976(8) 28
Cu3 N2 1.976(8) .
Cu3 N2 1.976(8) 2_565
Cu3 N2 1.976(8) 27_455
I1 Cu2 2.6445(9) 17_567
N1 C1 1.344(6) 21_565
O2 C4 1.260(6) 16_556

loop_
_platon_squeeze_void_nr
_platon_squeeze_void_average_x
_platon_squeeze_void_average_y
_platon_squeeze_void_average_z
_platon_squeeze_void_volume
_platon_squeeze_void_count_electrons
_platon_squeeze_void_content
1 -0.022 -0.018 -0.020 2912 1012 ' '

loop_
_cod_changelog_entry_id
_cod_changelog_entry_author
_cod_changelog_entry_date
_cod_changelog_entry_text
1 'Vaitkus, Antanas' 2022-05-09T03:25:00+03:00 'Updated bibliographic information.'
